data_4002714
loop_
_publ_author_name
'Li, Rong'
'Wang, Shuai-Hua'
'Chen, Xu-Xing'
'Lu, Jian'
'Fu, Zhi-Hua'
'Li, Yan'
'Xu, Gang'
'Zheng, Fa-Kun'
'Guo, Guo-Cong'

_publ_section_title
;
 Highly Anisotropic and Water Molecule-Dependent Proton Conductivity in a
 2D Homochiral Copper(II) Metal--Organic Framework
;
_journal_issue 5
_journal_name_full 'Chemistry of Materials'
_journal_page_first 2321
_journal_paper_doi 10.1021/acs.chemmater.6b05497
_journal_volume 29
_journal_year 2017
_chemical_absolute_configuration s
_chemical_formula_moiety 'C26 H30 Cu2 N12 O6'
_chemical_formula_sum 'C26 H30 Cu2 N12 O6'
_chemical_formula_weight 733.70
_chemical_melting_point ?
_chemical_name_systematic
;
 ?
;
_space_group_crystal_system orthorhombic
_space_group_IT_number 18
_space_group_name_Hall 'P 2 2ab'
_space_group_name_H-M_alt 'P 21 21 2'
_symmetry_space_group_name_Hall 'P 2 2ab'
_symmetry_space_group_name_H-M 'P 21 21 2'
_atom_sites_solution_hydrogens geom
_audit_creation_method SHELXL-2014/6
_cell_angle_alpha 90
_cell_angle_beta 90
_cell_angle_gamma 90
_cell_formula_units_Z 2
_cell_length_a 18.7672(10)
_cell_length_b 7.6504(4)
_cell_length_c 10.1885(5)
_cell_measurement_reflns_used 2111
_cell_measurement_temperature 293(2)
_cell_measurement_theta_max 27.0340
_cell_measurement_theta_min 3.7930
_cell_volume 1462.83(13)
_computing_structure_refinement 'SHELXL-2014/6 (Sheldrick, 2014)'
_diffrn_ambient_temperature 293(2)
_diffrn_measured_fraction_theta_full 0.996
_diffrn_measured_fraction_theta_max 0.863
_diffrn_measurement_device_type SuperNova
_diffrn_radiation_type MoK\a
_diffrn_radiation_wavelength 0.71073
_diffrn_reflns_av_R_equivalents 0.0264
_diffrn_reflns_av_unetI/netI 0.0618
_diffrn_reflns_Laue_measured_fraction_full 0.996
_diffrn_reflns_Laue_measured_fraction_max 0.863
_diffrn_reflns_limit_h_max 16
_diffrn_reflns_limit_h_min -23
_diffrn_reflns_limit_k_max 8
_diffrn_reflns_limit_k_min -10
_diffrn_reflns_limit_l_max 13
_diffrn_reflns_limit_l_min -13
_diffrn_reflns_number 5044
_diffrn_reflns_point_group_measured_fraction_full 0.998
_diffrn_reflns_point_group_measured_fraction_max 0.860
_diffrn_reflns_theta_full 25.242
_diffrn_reflns_theta_max 29.448
_diffrn_reflns_theta_min 3.330
_diffrn_source 'SuperNova (Mo) X-ray Source'
_exptl_absorpt_coefficient_mu 1.519
_exptl_absorpt_correction_T_max 1.00000
_exptl_absorpt_correction_T_min 0.80529
_exptl_absorpt_correction_type multi-scan
_exptl_crystal_colour blue
_exptl_crystal_density_diffrn 1.666
_exptl_crystal_description prism
_exptl_crystal_F_000 752
_exptl_crystal_size_max 0.334
_exptl_crystal_size_mid 0.327
_exptl_crystal_size_min 0.091
_refine_diff_density_max 0.776
_refine_diff_density_min -0.438
_refine_diff_density_rms 0.084
_refine_ls_abs_structure_details
;
 Refined as an inversion twin.
;
_refine_ls_abs_structure_Flack 0.00(2)
_refine_ls_extinction_method none
_refine_ls_goodness_of_fit_ref 1.080
_refine_ls_hydrogen_treatment constr
_refine_ls_matrix_type full
_refine_ls_number_parameters 209
_refine_ls_number_reflns 3290
_refine_ls_number_restraints 0
_refine_ls_restrained_S_all 1.080
_refine_ls_R_factor_all 0.0608
_refine_ls_R_factor_gt 0.0430
_refine_ls_shift/su_max 0.000
_refine_ls_shift/su_mean 0.000
_refine_ls_structure_factor_coef Fsqd
_refine_ls_weighting_details
;
 w=1/[\s^2^(Fo^2^)+(0.0373P)^2^+0.0057P]
 where P=(Fo^2^+2Fc^2^)/3
;
_refine_ls_weighting_scheme calc
_refine_ls_wR_factor_gt 0.0822
_refine_ls_wR_factor_ref 0.0941
_reflns_Friedel_coverage 0.735
_reflns_Friedel_fraction_full 1.000
_reflns_Friedel_fraction_max 0.855
_reflns_number_gt 2742
_reflns_number_total 3290
_reflns_threshold_expression 'I > 2\s(I)'
_cod_data_source_file cm6b05497_si_003.cif
_cod_data_source_block b
_cod_depositor_comments
;
The following automatic conversions were performed:

'_chemical_melting_point' value 'not measured' was changed to '?' -
the value is undefined or not given.

'_exptl_absorpt_correction_type' value 'Multi-scan' changed to
'multi-scan' according to
/usr/data/users/saulius/crontab/automatic-downloads/rss-feeds/ACS/lib/dictionaries/cif_core.dic
dictionary named 'cif_core.dic' version 2.4.2 from 2011-04-26.

Automatic conversion script
Id: cif_fix_values 4268 2015-11-12 08:31:59Z antanas 

 Adding full bibliography for 4002713--4002714.cif.
;
_cod_database_code 4002714
_shelx_space_group_comment
;
The symmetry employed for this shelxl refinement is uniquely defined
by the following loop, which should always be used as a source of
symmetry information in preference to the above space-group names.
They are only intended as comments.
;
_shelx_estimated_absorpt_t_min 3.7930
_shelx_estimated_absorpt_t_max 27.0340
_shelxl_version_number 2013-2

loop_
_space_group_symop_operation_xyz
'x, y, z'
'-x, -y, z'
'x+1/2, -y+1/2, -z'
'-x+1/2, y+1/2, -z'

loop_
_atom_site_label
_atom_site_type_symbol
_atom_site_fract_x
_atom_site_fract_y
_atom_site_fract_z
_atom_site_U_iso_or_equiv
_atom_site_adp_type
_atom_site_occupancy
_atom_site_site_symmetry_order
_atom_site_calc_flag
_atom_site_refinement_flags_posn
_atom_site_refinement_flags_adp
Cu1 Cu 0.23824(3) 0.06849(7) 0.27300(6) 0.02635(18) Uani 1 1 d . .
N15 N 0.1727(2) -0.5785(4) 0.7642(4) 0.0248(8) Uani 1 1 d . .
N14 N 0.2089(2) -0.2658(5) 0.6153(4) 0.0254(10) Uani 1 1 d . .
N21 N 0.1519(2) 0.2280(5) 0.2615(4) 0.0262(9) Uani 1 1 d . .
O12 O 0.30504(19) -0.5986(4) 0.8471(3) 0.0310(8) Uani 1 1 d . .
C18 C 0.2625(3) -0.6715(6) 0.9270(5) 0.0287(11) Uani 1 1 d . .
N12 N 0.1925(2) -0.0785(6) 0.4626(4) 0.0338(10) Uani 1 1 d . .
C23 C 0.0320(2) 0.4432(6) 0.2551(4) 0.0263(10) Uani 1 1 d . .
N13 N 0.2388(3) -0.1358(5) 0.5459(4) 0.0305(10) Uani 1 1 d . .
O11 O 0.2802(2) -0.7564(5) 1.0250(4) 0.0464(11) Uani 1 1 d . .
C17 C 0.1423(3) -0.2806(7) 0.5693(5) 0.0291(12) Uani 1 1 d . .
N11 N 0.1304(3) -0.1666(6) 0.4749(5) 0.0399(12) Uani 1 1 d . .
O1 O 0.0537(3) -0.8732(7) 0.7374(5) 0.0951(19) Uani 1 1 d . .
H1A H 0.0281 -0.8804 0.8024 0.143 Uiso 1 1 calc R U
C22 C 0.0267(3) 0.2669(6) 0.2882(6) 0.0386(13) Uani 1 1 d . .
H22A H -0.0172 0.2180 0.3092 0.046 Uiso 1 1 calc R U
C24 C 0.0993(2) 0.5070(6) 0.2248(5) 0.0283(11) Uani 1 1 d . .
H24A H 0.1052 0.6236 0.2014 0.034 Uiso 1 1 calc R U
C14 C 0.1824(3) -0.6421(6) 0.9021(5) 0.0278(12) Uani 1 1 d . .
H14A H 0.1651 -0.5522 0.9627 0.033 Uiso 1 1 calc R U
C25 C 0.1572(3) 0.3970(5) 0.2296(5) 0.0267(10) Uani 1 1 d . .
H25A H 0.2019 0.4422 0.2097 0.032 Uiso 1 1 calc R U
C21 C 0.0875(3) 0.1662(6) 0.2893(7) 0.0407(15) Uani 1 1 d . .
H21A H 0.0832 0.0485 0.3107 0.049 Uiso 1 1 calc R U
C15 C 0.1049(3) -0.4757(7) 0.7565(5) 0.0364(13) Uani 1 1 d . .
H15A H 0.0657 -0.5491 0.7849 0.044 Uiso 1 1 calc R U
H15B H 0.1079 -0.3774 0.8163 0.044 Uiso 1 1 calc R U
C16 C 0.0891(3) -0.4076(8) 0.6189(6) 0.0454(15) Uani 1 1 d . .
H16A H 0.0871 -0.5060 0.5589 0.054 Uiso 1 1 calc R U
H16B H 0.0426 -0.3524 0.6191 0.054 Uiso 1 1 calc R U
C12 C 0.1264(3) -0.8733(7) 0.7769(7) 0.0499(16) Uani 1 1 d . .
H12A H 0.1462 -0.9914 0.7699 0.060 Uiso 1 1 calc R U
C13 C 0.1358(3) -0.8040(7) 0.9154(6) 0.0407(15) Uani 1 1 d . .
H13A H 0.1588 -0.8906 0.9706 0.049 Uiso 1 1 calc R U
H13B H 0.0901 -0.7741 0.9537 0.049 Uiso 1 1 calc R U
C11 C 0.1689(3) -0.7470(6) 0.6925(5) 0.0388(14) Uani 1 1 d . .
H11A H 0.2164 -0.7925 0.6772 0.047 Uiso 1 1 calc R U
H11B H 0.1457 -0.7308 0.6083 0.047 Uiso 1 1 calc R U

loop_
_atom_site_aniso_label
_atom_site_aniso_U_11
_atom_site_aniso_U_22
_atom_site_aniso_U_33
_atom_site_aniso_U_23
_atom_site_aniso_U_13
_atom_site_aniso_U_12
Cu1 0.0184(3) 0.0258(3) 0.0349(3) -0.0057(3) -0.0036(3) 0.0054(2)
N15 0.019(2) 0.0242(18) 0.0309(19) 0.006(2) -0.0043(17) -0.0033(17)
N14 0.021(2) 0.026(2) 0.030(2) 0.0022(19) -0.0006(19) -0.0049(18)
N21 0.023(2) 0.0240(17) 0.031(2) -0.0001(19) -0.001(2) 0.0034(16)
O12 0.020(2) 0.033(2) 0.0399(19) 0.0068(18) -0.0013(16) -0.0014(16)
C18 0.026(3) 0.025(2) 0.035(3) -0.002(2) -0.007(3) 0.004(2)
N12 0.033(3) 0.034(2) 0.035(2) 0.012(2) -0.004(2) -0.004(2)
C23 0.020(3) 0.025(2) 0.033(3) -0.002(2) 0.000(2) 0.0050(19)
N13 0.026(3) 0.031(2) 0.034(2) 0.0081(18) 0.001(2) -0.005(2)
O11 0.040(3) 0.048(2) 0.051(2) 0.020(2) -0.008(2) 0.003(2)
C17 0.025(3) 0.031(3) 0.031(3) 0.005(2) -0.005(2) -0.002(2)
N11 0.029(3) 0.045(3) 0.045(3) 0.016(2) -0.013(2) -0.009(2)
O1 0.061(3) 0.144(4) 0.080(4) 0.031(4) -0.021(3) -0.069(3)
C22 0.018(3) 0.031(3) 0.068(4) 0.008(3) 0.003(3) 0.002(2)
C24 0.025(3) 0.022(2) 0.037(2) 0.005(2) 0.000(3) 0.002(2)
C14 0.026(3) 0.031(3) 0.026(2) 0.005(2) 0.000(2) -0.001(2)
C25 0.018(3) 0.030(2) 0.032(2) 0.002(2) 0.000(2) 0.0039(19)
C21 0.026(3) 0.024(2) 0.072(4) 0.011(3) 0.004(3) 0.003(2)
C15 0.014(3) 0.044(3) 0.051(3) 0.017(3) 0.003(2) -0.001(2)
C16 0.024(3) 0.049(4) 0.064(4) 0.022(3) -0.015(3) -0.010(3)
C12 0.049(4) 0.036(3) 0.064(4) 0.001(3) -0.005(4) -0.021(3)
C13 0.034(4) 0.042(3) 0.046(3) 0.016(3) 0.000(3) -0.009(3)
C11 0.043(4) 0.034(3) 0.039(3) -0.006(2) -0.003(3) -0.010(3)

loop_
_atom_type_symbol
_atom_type_description
_atom_type_scat_dispersion_real
_atom_type_scat_dispersion_imag
_atom_type_scat_source
C C 0.0033 0.0016 'International Tables Vol C Tables 4.2.6.8 and 6.1.1.4'
H H 0.0000 0.0000 'International Tables Vol C Tables 4.2.6.8 and 6.1.1.4'
N N 0.0061 0.0033 'International Tables Vol C Tables 4.2.6.8 and 6.1.1.4'
O O 0.0106 0.0060 'International Tables Vol C Tables 4.2.6.8 and 6.1.1.4'
Cu Cu 0.3201 1.2651 'International Tables Vol C Tables 4.2.6.8 and 6.1.1.4'

loop_
_geom_angle_atom_site_label_1
_geom_angle_atom_site_label_2
_geom_angle_atom_site_label_3
_geom_angle
_geom_angle_site_symmetry_1
_geom_angle_site_symmetry_3
O12 Cu1 N14 174.19(17) 4_556 4_556
O12 Cu1 N21 91.47(15) 4_556 .
N14 Cu1 N21 92.77(16) 4_556 .
O12 Cu1 N15 82.15(15) 4_556 4_556
N14 Cu1 N15 92.82(15) 4_556 4_556
N21 Cu1 N15 165.71(16) . 4_556
O12 Cu1 N12 92.81(15) 4_556 .
N14 Cu1 N12 90.97(15) 4_556 .
N21 Cu1 N12 92.44(16) . .
N15 Cu1 N12 100.60(15) 4_556 .
C11 N15 C14 100.7(3) . .
C11 N15 C15 112.9(4) . .
C14 N15 C15 108.9(4) . .
C11 N15 Cu1 115.2(3) . 4_546
C14 N15 Cu1 104.6(3) . 4_546
C15 N15 Cu1 113.2(3) . 4_546
N13 N14 C17 105.6(4) . .
N13 N14 Cu1 124.7(3) . 4_546
C17 N14 Cu1 128.1(3) . 4_546
C25 N21 C21 117.6(4) . .
C25 N21 Cu1 122.4(3) . .
C21 N21 Cu1 120.0(3) . .
C18 O12 Cu1 115.4(3) . 4_546
O11 C18 O12 125.5(6) . .
O11 C18 C14 118.1(5) . .
O12 C18 C14 116.3(4) . .
N13 N12 N11 110.5(4) . .
N13 N12 Cu1 116.7(3) . .
N11 N12 Cu1 128.2(3) . .
C22 C23 C24 117.2(4) . .
C22 C23 C23 120.7(5) . 2_565
C24 C23 C23 122.1(5) . 2_565
N12 N13 N14 108.4(4) . .
N11 C17 N14 110.9(5) . .
N11 C17 C16 124.8(5) . .
N14 C17 C16 124.3(5) . .
C17 N11 N12 104.6(4) . .
C12 O1 H1A 109.5 . .
C23 C22 C21 119.0(5) . .
C23 C22 H22A 120.5 . .
C21 C22 H22A 120.5 . .
C25 C24 C23 119.8(4) . .
C25 C24 H24A 120.1 . .
C23 C24 H24A 120.1 . .
N15 C14 C13 106.2(4) . .
N15 C14 C18 108.7(4) . .
C13 C14 C18 115.3(4) . .
N15 C14 H14A 108.8 . .
C13 C14 H14A 108.8 . .
C18 C14 H14A 108.8 . .
N21 C25 C24 122.8(4) . .
N21 C25 H25A 118.6 . .
C24 C25 H25A 118.6 . .
N21 C21 C22 123.6(5) . .
N21 C21 H21A 118.2 . .
C22 C21 H21A 118.2 . .
C16 C15 N15 113.1(4) . .
C16 C15 H15A 109.0 . .
N15 C15 H15A 109.0 . .
C16 C15 H15B 109.0 . .
N15 C15 H15B 109.0 . .
H15A C15 H15B 107.8 . .
C17 C16 C15 114.0(5) . .
C17 C16 H16A 108.7 . .
C15 C16 H16A 108.7 . .
C17 C16 H16B 108.7 . .
C15 C16 H16B 108.7 . .
H16A C16 H16B 107.6 . .
O1 C12 C13 112.0(6) . .
O1 C12 C11 110.1(5) . .
C13 C12 C11 104.1(4) . .
O1 C12 H12A 110.2 . .
C13 C12 H12A 110.2 . .
C11 C12 H12A 110.2 . .
C12 C13 C14 105.5(4) . .
C12 C13 H13A 110.6 . .
C14 C13 H13A 110.6 . .
C12 C13 H13B 110.6 . .
C14 C13 H13B 110.6 . .
H13A C13 H13B 108.8 . .
N15 C11 C12 107.4(4) . .
N15 C11 H11A 110.2 . .
C12 C11 H11A 110.2 . .
N15 C11 H11B 110.2 . .
C12 C11 H11B 110.2 . .
H11A C11 H11B 108.5 . .

loop_
_geom_bond_atom_site_label_1
_geom_bond_atom_site_label_2
_geom_bond_distance
_geom_bond_site_symmetry_2
Cu1 O12 1.947(3) 4_556
Cu1 N14 1.972(4) 4_556
Cu1 N21 2.031(4) .
Cu1 N15 2.049(4) 4_556
Cu1 N12 2.394(4) .
N15 C11 1.484(6) .
N15 C14 1.497(6) .
N15 C15 1.498(6) .
N15 Cu1 2.049(4) 4_546
N14 N13 1.343(5) .
N14 C17 1.340(6) .
N14 Cu1 1.972(4) 4_546
N21 C25 1.337(5) .
N21 C21 1.329(6) .
O12 C18 1.269(6) .
O12 Cu1 1.947(3) 4_546
C18 O11 1.236(6) .
C18 C14 1.541(8) .
N12 N13 1.291(6) .
N12 N11 1.352(6) .
C23 C22 1.394(6) .
C23 C24 1.389(6) .
C23 C23 1.482(8) 2_565
C17 N11 1.317(6) .
C17 C16 1.481(7) .
O1 C12 1.422(8) .
O1 H1A 0.8200 .
C22 C21 1.376(7) .
C22 H22A 0.9300 .
C24 C25 1.375(6) .
C24 H24A 0.9300 .
C14 C13 1.523(7) .
C14 H14A 0.9800 .
C25 H25A 0.9300 .
C21 H21A 0.9300 .
C15 C16 1.525(7) .
C15 H15A 0.9700 .
C15 H15B 0.9700 .
C16 H16A 0.9700 .
C16 H16B 0.9700 .
C12 C13 1.518(8) .
C12 C11 1.520(7) .
C12 H12A 0.9800 .
C13 H13A 0.9700 .
C13 H13B 0.9700 .
C11 H11A 0.9700 .
C11 H11B 0.9700 .

loop_
_geom_torsion_atom_site_label_1
_geom_torsion_atom_site_label_2
_geom_torsion_atom_site_label_3
_geom_torsion_atom_site_label_4
_geom_torsion
_geom_torsion_site_symmetry_1
Cu1 O12 C18 O11 -166.4(4) 4_546
Cu1 O12 C18 C14 10.2(5) 4_546
N11 N12 N13 N14 0.7(6) .
Cu1 N12 N13 N14 -157.0(3) .
C17 N14 N13 N12 -0.6(5) .
Cu1 N14 N13 N12 165.9(3) 4_546
N13 N14 C17 N11 0.3(6) .
Cu1 N14 C17 N11 -165.6(4) 4_546
N13 N14 C17 C16 -179.3(5) .
Cu1 N14 C17 C16 14.8(8) 4_546
N14 C17 N11 N12 0.1(6) .
C16 C17 N11 N12 179.7(5) .
N13 N12 N11 C17 -0.5(6) .
Cu1 N12 N11 C17 153.9(4) .
C24 C23 C22 C21 0.1(8) .
C23 C23 C22 C21 -178.9(4) 2_565
C22 C23 C24 C25 -0.6(8) .
C23 C23 C24 C25 178.3(4) 2_565
C11 N15 C14 C13 -38.1(5) .
C15 N15 C14 C13 80.7(5) .
Cu1 N15 C14 C13 -157.9(3) 4_546
C11 N15 C14 C18 86.4(4) .
C15 N15 C14 C18 -154.7(4) .
Cu1 N15 C14 C18 -33.3(4) 4_546
O11 C18 C14 N15 -165.7(4) .
O12 C18 C14 N15 17.4(5) .
O11 C18 C14 C13 -46.7(6) .
O12 C18 C14 C13 136.4(5) .
C21 N21 C25 C24 0.1(8) .
Cu1 N21 C25 C24 -178.3(4) .
C23 C24 C25 N21 0.6(8) .
C25 N21 C21 C22 -0.7(9) .
Cu1 N21 C21 C22 177.8(5) .
C23 C22 C21 N21 0.6(10) .
C11 N15 C15 C16 -67.9(5) .
C14 N15 C15 C16 -178.9(4) .
Cu1 N15 C15 C16 65.2(5) 4_546
N11 C17 C16 C15 -158.5(5) .
N14 C17 C16 C15 21.0(8) .
N15 C15 C16 C17 -63.9(6) .
O1 C12 C13 C14 -118.4(5) .
C11 C12 C13 C14 0.5(6) .
N15 C14 C13 C12 23.7(6) .
C18 C14 C13 C12 -96.7(6) .
C14 N15 C11 C12 39.0(5) .
C15 N15 C11 C12 -76.9(5) .
Cu1 N15 C11 C12 150.9(4) 4_546
O1 C12 C11 N15 95.3(6) .
C13 C12 C11 N15 -24.9(6) .
